data_2211065
loop_
_publ_author_name
'Pu-Zhou Hu'
'Jian-Hua Qin'
'Jun-Qing Chen'
'Lu Wang'
'Bang-Tun Zhao'

_publ_section_title
;
 4,5-Bis(2-hydroxyethylsulfanyl)-1,3-dithiole-2-thione
;
_journal_coeditor_code HK2152
_journal_issue 11
_journal_name_full 'Acta Crystallographica Section E'
_journal_page_first o5188
_journal_page_last o5190
_journal_paper_doi 10.1107/S160053680604253X
_journal_volume 62
_journal_year 2006
_chemical_formula_iupac 'C7 H10 O2 S5'
_chemical_formula_moiety 'C7 H10 O2 S5'
_chemical_formula_sum 'C7 H10 O2 S5'
_chemical_formula_weight 286.45
_chemical_melting_point 74
_chemical_name_systematic
;
4,5-Bis(2'-hydroxyethylsulfanyl)-1,3-dithiole-2-thione
;
_space_group_IT_number 14
_symmetry_cell_setting monoclinic
_symmetry_space_group_name_Hall '-P 2yn'
_symmetry_space_group_name_H-M 'P 1 21/n 1'
_atom_sites_solution_hydrogens geom
_atom_sites_solution_primary direct
_atom_sites_solution_secondary difmap
_audit_creation_method SHELXL-97
_cell_angle_alpha 90.00
_cell_angle_beta 105.1070(10)
_cell_angle_gamma 90.00
_cell_formula_units_Z 4
_cell_length_a 5.3016(4)
_cell_length_b 26.1430(19)
_cell_length_c 8.7195(6)
_cell_measurement_reflns_used 4756
_cell_measurement_temperature 291(2)
_cell_measurement_theta_max 28.22
_cell_measurement_theta_min 2.54
_cell_volume 1166.75(15)
_computing_cell_refinement APEX2
_computing_data_collection 'APEX2 (Bruker, 2004)'
_computing_data_reduction 'SAINT, (Bruker, 2004)'
_computing_molecular_graphics 'SHELXTL (Bruker, 2004)'
_computing_publication_material SHELXTL
_computing_structure_refinement 'SHELXL97 (Sheldrick, 1997)'
_computing_structure_solution 'SHELXS97 (Sheldrick, 1997)'
_diffrn_ambient_temperature 291(2)
_diffrn_measured_fraction_theta_full 0.997
_diffrn_measured_fraction_theta_max 0.997
_diffrn_measurement_device_type 'Bruker APEX-2 CCD area-detector'
_diffrn_measurement_method '\f and \w'
_diffrn_radiation_monochromator graphite
_diffrn_radiation_source 'fine-focus sealed tube'
_diffrn_radiation_type MoK\a
_diffrn_radiation_wavelength 0.71073
_diffrn_reflns_av_R_equivalents 0.0560
_diffrn_reflns_av_sigmaI/netI 0.0379
_diffrn_reflns_limit_h_max 6
_diffrn_reflns_limit_h_min -6
_diffrn_reflns_limit_k_max 33
_diffrn_reflns_limit_k_min -33
_diffrn_reflns_limit_l_max 11
_diffrn_reflns_limit_l_min -10
_diffrn_reflns_number 7239
_diffrn_reflns_theta_full 27.50
_diffrn_reflns_theta_max 27.50
_diffrn_reflns_theta_min 2.54
_diffrn_standards_number 0
_exptl_absorpt_coefficient_mu 0.964
_exptl_absorpt_correction_T_max 0.8857
_exptl_absorpt_correction_T_min 0.6770
_exptl_absorpt_correction_type multi-scan
_exptl_absorpt_process_details '(SADABS; Sheldrick, 1996)'
_exptl_crystal_colour yellow
_exptl_crystal_density_diffrn 1.631
_exptl_crystal_density_method 'not measured'
_exptl_crystal_description plate
_exptl_crystal_F_000 592
_exptl_crystal_size_max 0.44
_exptl_crystal_size_mid 0.36
_exptl_crystal_size_min 0.13
_refine_diff_density_max 0.291
_refine_diff_density_min -0.381
_refine_ls_extinction_method none
_refine_ls_goodness_of_fit_ref 1.039
_refine_ls_hydrogen_treatment constr
_refine_ls_matrix_type full
_refine_ls_number_parameters 129
_refine_ls_number_reflns 2668
_refine_ls_number_restraints 0
_refine_ls_restrained_S_all 1.039
_refine_ls_R_factor_all 0.0321
_refine_ls_R_factor_gt 0.0288
_refine_ls_shift/su_max 0.001
_refine_ls_shift/su_mean 0.000
_refine_ls_structure_factor_coef Fsqd
_refine_ls_weighting_details 'calc w=1/[\s^2^(Fo^2^)+(0.044P)^2^+0.1379P] where P=(Fo^2^+2Fc^2^)/3'
_refine_ls_weighting_scheme calc
_refine_ls_wR_factor_gt 0.0754
_refine_ls_wR_factor_ref 0.0777
_reflns_number_gt 2383
_reflns_number_total 2668
_reflns_threshold_expression I>2\s(I)
_cod_data_source_file hk2152.cif
_cod_data_source_block I
_cod_original_sg_symbol_H-M 'P 21/n'
_cod_database_code 2211065
_cod_database_fobs_code 2211065

loop_
_symmetry_equiv_pos_as_xyz
'x, y, z'
'-x+1/2, y+1/2, -z+1/2'
'-x, -y, -z'
'x-1/2, -y-1/2, z-1/2'

loop_
_atom_site_type_symbol
_atom_site_label
_atom_site_fract_x
_atom_site_fract_y
_atom_site_fract_z
_atom_site_U_iso_or_equiv
_atom_site_adp_type
_atom_site_calc_flag
_atom_site_refinement_flags
_atom_site_occupancy
S S1 0.47428(9) -0.026909(17) 0.70605(5) 0.05222(14) Uani d . 1
S S2 0.14627(7) 0.032939(14) 0.86669(5) 0.04016(11) Uani d . 1
S S3 0.17256(8) 0.065069(15) 0.55597(5) 0.04475(12) Uani d . 1
S S4 -0.23558(7) 0.116539(17) 0.89809(5) 0.04688(13) Uani d . 1
S S5 -0.19165(8) 0.153892(16) 0.53632(5) 0.04876(13) Uani d . 1
O O1 0.1365(3) 0.19903(4) 1.09771(16) 0.0553(3) Uani d . 1
H H1 0.2506 0.2176 1.1513 0.083 Uiso calc R 1
O O2 0.0233(3) 0.24273(4) 0.78852(15) 0.0541(3) Uani d . 1
H H2 0.0136 0.2280 0.8699 0.081 Uiso calc R 1
C C1 0.2787(3) 0.02142(5) 0.70850(17) 0.0355(3) Uani d . 1
C C2 -0.0362(3) 0.08745(5) 0.79131(18) 0.0353(3) Uani d . 1
C C3 -0.0230(3) 0.10228(5) 0.64601(18) 0.0374(3) Uani d . 1
C C4 -0.0332(3) 0.11428(6) 1.10158(19) 0.0432(3) Uani d . 1
H H4A -0.1371 0.1252 1.1722 0.052 Uiso calc R 1
H H4B 0.0193 0.0791 1.1279 0.052 Uiso calc R 1
C C5 0.2076(3) 0.14708(6) 1.1311(2) 0.0438(3) Uani d . 1
H H5A 0.3070 0.1437 1.2411 0.053 Uiso calc R 1
H H5B 0.3168 0.1358 1.0641 0.053 Uiso calc R 1
C C6 0.0758(4) 0.19894(6) 0.5533(2) 0.0503(4) Uani d . 1
H H6A 0.2080 0.1831 0.5101 0.060 Uiso calc R 1
H H6B 0.0105 0.2287 0.4888 0.060 Uiso calc R 1
C C7 0.2021(3) 0.21635(6) 0.7203(2) 0.0508(4) Uani d . 1
H H7A 0.2705 0.1868 0.7853 0.061 Uiso calc R 1
H H7B 0.3477 0.2387 0.7194 0.061 Uiso calc R 1

loop_
_atom_site_aniso_label
_atom_site_aniso_U_11
_atom_site_aniso_U_22
_atom_site_aniso_U_33
_atom_site_aniso_U_12
_atom_site_aniso_U_13
_atom_site_aniso_U_23
S1 0.0538(3) 0.0494(2) 0.0527(3) 0.02135(18) 0.0126(2) 0.00228(18)
S2 0.0418(2) 0.03813(19) 0.0437(2) 0.00032(14) 0.01695(16) 0.00318(15)
S3 0.0543(2) 0.0460(2) 0.0339(2) 0.01720(17) 0.01154(17) -0.00046(15)
S4 0.0299(2) 0.0603(3) 0.0520(2) 0.00151(16) 0.01338(16) -0.01432(18)
S5 0.0449(2) 0.0467(2) 0.0457(2) 0.01462(16) -0.00433(17) -0.00369(17)
O1 0.0593(8) 0.0402(6) 0.0601(8) -0.0052(5) 0.0043(6) -0.0048(5)
O2 0.0709(8) 0.0407(6) 0.0468(7) 0.0114(5) 0.0086(6) 0.0014(5)
C1 0.0338(7) 0.0341(7) 0.0368(7) 0.0001(5) 0.0058(6) -0.0029(5)
C2 0.0282(6) 0.0354(7) 0.0421(8) -0.0027(5) 0.0088(5) -0.0082(6)
C3 0.0342(7) 0.0364(7) 0.0388(8) 0.0060(5) 0.0044(6) -0.0065(6)
C4 0.0499(9) 0.0424(8) 0.0425(8) -0.0010(6) 0.0214(7) -0.0012(6)
C5 0.0419(8) 0.0445(8) 0.0424(8) 0.0029(6) 0.0063(6) -0.0049(6)
C6 0.0595(10) 0.0471(8) 0.0469(9) 0.0138(8) 0.0183(8) 0.0103(7)
C7 0.0469(9) 0.0455(8) 0.0569(10) -0.0005(7) 0.0078(8) 0.0042(7)

loop_
_atom_type_symbol
_atom_type_description
_atom_type_scat_dispersion_real
_atom_type_scat_dispersion_imag
_atom_type_scat_source
C C 0.0033 0.0016 'International Tables Vol C Tables 4.2.6.8 and 6.1.1.4'
H H 0.0000 0.0000 'International Tables Vol C Tables 4.2.6.8 and 6.1.1.4'
O O 0.0106 0.0060 'International Tables Vol C Tables 4.2.6.8 and 6.1.1.4'
S S 0.1246 0.1234 'International Tables Vol C Tables 4.2.6.8 and 6.1.1.4'

loop_
_geom_angle_atom_site_label_1
_geom_angle_atom_site_label_2
_geom_angle_atom_site_label_3
_geom_angle
C1 S2 C2 98.14(7)
C1 S3 C3 97.68(7)
C2 S4 C4 102.69(7)
C3 S5 C6 100.23(7)
C5 O1 H1 109.5
C7 O2 H2 109.5
S1 C1 S2 122.32(9)
S1 C1 S3 125.34(9)
S2 C1 S3 112.32(8)
C3 C2 S2 115.42(11)
C3 C2 S4 124.19(12)
S2 C2 S4 120.26(9)
C2 C3 S3 116.42(11)
C2 C3 S5 126.19(12)
S3 C3 S5 117.35(9)
C5 C4 S4 114.04(11)
C5 C4 H4A 108.7
S4 C4 H4A 108.7
C5 C4 H4B 108.7
S4 C4 H4B 108.7
H4A C4 H4B 107.6
O1 C5 C4 110.05(13)
O1 C5 H5A 109.7
C4 C5 H5A 109.7
O1 C5 H5B 109.7
C4 C5 H5B 109.7
H5A C5 H5B 108.2
C7 C6 S5 114.52(12)
C7 C6 H6A 108.6
S5 C6 H6A 108.6
C7 C6 H6B 108.6
S5 C6 H6B 108.6
H6A C6 H6B 107.6
O2 C7 C6 111.98(14)
O2 C7 H7A 109.2
C6 C7 H7A 109.2
O2 C7 H7B 109.2
C6 C7 H7B 109.2
H7A C7 H7B 107.9

loop_
_geom_bond_atom_site_label_1
_geom_bond_atom_site_label_2
_geom_bond_distance
S1 C1 1.6382(14)
S2 C1 1.7294(15)
S2 C2 1.7513(15)
S3 C1 1.7313(15)
S3 C3 1.7499(14)
S4 C2 1.7538(14)
S4 C4 1.8196(18)
S5 C3 1.7575(15)
S5 C6 1.8193(19)
O1 C5 1.4192(19)
O1 H1 0.8200
O2 C7 1.422(2)
O2 H2 0.8200
C2 C3 1.344(2)
C4 C5 1.503(2)
C4 H4A 0.9700
C4 H4B 0.9700
C5 H5A 0.9700
C5 H5B 0.9700
C6 C7 1.506(3)
C6 H6A 0.9700
C6 H6B 0.9700
C7 H7A 0.9700
C7 H7B 0.9700

loop_
_geom_hbond_atom_site_label_D
_geom_hbond_atom_site_label_H
_geom_hbond_atom_site_label_A
_geom_hbond_site_symmetry_A
_geom_hbond_distance_DH
_geom_hbond_distance_HA
_geom_hbond_distance_DA
_geom_hbond_angle_DHA
O1 H1 O2 4_666 0.82 1.92 2.7408(17) 175.8
O2 H2 O1 . 0.82 2.07 2.8444(18) 158.2

loop_
_geom_torsion_atom_site_label_1
_geom_torsion_atom_site_label_2
_geom_torsion_atom_site_label_3
_geom_torsion_atom_site_label_4
_geom_torsion
C2 S2 C1 S1 -179.47(9)
C2 S2 C1 S3 -1.28(9)
C3 S3 C1 S1 179.41(10)
C3 S3 C1 S2 1.29(9)
C1 S2 C2 C3 0.78(13)
C1 S2 C2 S4 176.81(8)
C4 S4 C2 C3 -142.80(13)
C4 S4 C2 S2 41.53(10)
S2 C2 C3 S3 0.02(16)
S4 C2 C3 S3 -175.83(8)
S2 C2 C3 S5 177.71(8)
S4 C2 C3 S5 1.9(2)
C1 S3 C3 C2 -0.81(13)
C1 S3 C3 S5 -178.71(9)
C6 S5 C3 C2 107.30(15)
C6 S5 C3 S3 -75.04(10)
C2 S4 C4 C5 66.63(12)
S4 C4 C5 O1 60.04(16)
C3 S5 C6 C7 -63.27(13)
S5 C6 C7 O2 -61.86(16)

loop_
_cod_related_entry_id
_cod_related_entry_database
_cod_related_entry_code
1 ChemSpider 1737630
